data_4023629
loop_
_publ_author_name
'Jesse P. Waldo'
'Saurabh Mehta'
'Richard C. Larock'

_publ_contact_author_email ellern@iastate.edu
_publ_contact_author_fax +1-515-2945717
_publ_contact_author_phone +1-515-2947956
_publ_section_title
;
 Room Temperature ICl-Induced Dehydration/Iodination of
 1-Acyl-5-hydroxy-4,5-dihydro-1H-pyrazoles.
 A Selective Route to Substituted 1-Acyl-4-iodo-1H-pyrazoles
;
_journal_name_full 'Journal of Organic Chemistry'
_journal_page_first 6666
_journal_page_last 6670
_journal_paper_doi 10.1021/jo800789p
_journal_volume 73
_journal_year 2008
_chemical_formula_moiety '    C17 H12 Cl I N2 O'
_chemical_formula_sum 'C17 H12 Cl I N2 O'
_chemical_formula_weight 422.64
_chemical_name_systematic
; 
 ? 
;
_space_group_IT_number 14
_symmetry_cell_setting monoclinic
_symmetry_space_group_name_Hall '-P 2yn'
_symmetry_space_group_name_H-M 'P 1 21/n 1'
_atom_sites_solution_hydrogens geom
_atom_sites_solution_primary direct
_atom_sites_solution_secondary difmap
_audit_creation_method SHELXL-97
_cell_angle_alpha 90.00
_cell_angle_beta 98.001(5)
_cell_angle_gamma 90.00
_cell_formula_units_Z 4
_cell_length_a 5.5048(15)
_cell_length_b 18.308(5)
_cell_length_c 16.090(4)
_cell_measurement_reflns_used 872
_cell_measurement_temperature 298(2)
_cell_measurement_theta_max 26.19
_cell_measurement_theta_min 2.57
_cell_volume 1605.8(7)
_computing_cell_refinement 'Bruker SMART'
_computing_data_collection 'Bruker SMART'
_computing_data_reduction 'Bruker SAINT'
_computing_molecular_graphics 'Bruker SHELXTL'
_computing_publication_material 'Bruker SHELXTL'
_computing_structure_refinement 'SHELXL-97 (Sheldrick, 1997)'
_computing_structure_solution 'SHELXS-97 (Sheldrick, 1990)'
_diffrn_ambient_temperature 298(2)
_diffrn_measured_fraction_theta_full 1.000
_diffrn_measured_fraction_theta_max 1.000
_diffrn_measurement_device_type 'CCD area detector'
_diffrn_measurement_method 'phi and omega scans'
_diffrn_radiation_monochromator graphite
_diffrn_radiation_source 'fine-focus sealed tube'
_diffrn_radiation_type MoK\a
_diffrn_radiation_wavelength 0.71073
_diffrn_reflns_av_R_equivalents 0.0370
_diffrn_reflns_av_sigmaI/netI 0.0295
_diffrn_reflns_limit_h_max 6
_diffrn_reflns_limit_h_min -6
_diffrn_reflns_limit_k_max 22
_diffrn_reflns_limit_k_min -22
_diffrn_reflns_limit_l_max 20
_diffrn_reflns_limit_l_min -20
_diffrn_reflns_number 13366
_diffrn_reflns_theta_full 25.00
_diffrn_reflns_theta_max 26.37
_diffrn_reflns_theta_min 2.22
_exptl_absorpt_coefficient_mu 2.163
_exptl_absorpt_correction_T_max 1
_exptl_absorpt_correction_T_min 0.61
_exptl_absorpt_correction_type multi-scan
_exptl_absorpt_process_details 'Bruker SADABS'
_exptl_crystal_colour colorless
_exptl_crystal_density_diffrn 1.748
_exptl_crystal_density_meas ?
_exptl_crystal_density_method 'not measured'
_exptl_crystal_description prism
_exptl_crystal_F_000 824
_exptl_crystal_size_max 0.40
_exptl_crystal_size_mid 0.20
_exptl_crystal_size_min 0.10
_refine_diff_density_max 0.904
_refine_diff_density_min -1.320
_refine_diff_density_rms 0.085
_refine_ls_extinction_method none
_refine_ls_goodness_of_fit_ref 1.073
_refine_ls_hydrogen_treatment constr
_refine_ls_matrix_type full
_refine_ls_number_parameters 200
_refine_ls_number_reflns 3276
_refine_ls_number_restraints 0
_refine_ls_restrained_S_all 1.073
_refine_ls_R_factor_all 0.0572
_refine_ls_R_factor_gt 0.0369
_refine_ls_shift/su_max 0.000
_refine_ls_shift/su_mean 0.000
_refine_ls_structure_factor_coef Fsqd
_refine_ls_weighting_details 'calc w=1/[\s^2^(Fo^2^)+(0.0293P)^2^+3.2173P] where P=(Fo^2^+2Fc^2^)/3'
_refine_ls_weighting_scheme calc
_refine_ls_wR_factor_gt 0.0835
_refine_ls_wR_factor_ref 0.0970
_reflns_number_gt 2424
_reflns_number_total 3276
_reflns_threshold_expression >2sigma(I)
_cod_data_source_file jo800789p-file005.cif
_cod_data_source_block lar16
_cod_depositor_comments
;
The following automatic conversions were performed:
'_symmetry_cell_setting' value 'Monoclinic' changed to 'monoclinic'
according to '/home/saulius/struct/CIF-dictionaries/cif_core.dic'
dictionary named 'cif_core.dic' version 2.4.1 from 2010-06-29.

Automatic conversion script
Id: cif_fix_enum 1527 2010-12-29 10:47:43Z saulius 

The following automatic conversions were performed:

'_exptl_crystal_density_meas' value 'none' was changed to '?' - the
value is perceived as not measured.

Automatic conversion script
Id: cif_fix_values 3008 2015-01-20 13:52:24Z robertas 
;
_cod_original_sg_symbol_H-M 'P 21/n'
_cod_database_code 4023629

loop_
_symmetry_equiv_pos_as_xyz
'x, y, z'
'-x+1/2, y+1/2, -z+1/2'
'-x, -y, -z'
'x-1/2, -y-1/2, z-1/2'

loop_
_atom_site_label
_atom_site_type_symbol
_atom_site_fract_x
_atom_site_fract_y
_atom_site_fract_z
_atom_site_U_iso_or_equiv
_atom_site_adp_type
_atom_site_occupancy
_atom_site_symmetry_multiplicity
_atom_site_calc_flag
_atom_site_refinement_flags
_atom_site_disorder_assembly
_atom_site_disorder_group
I1 I 0.10542(7) 0.016568(17) 0.64384(2) 0.07311(16) Uani 1 1 d . . .
C1 C 0.7532(8) 0.1703(2) 0.8093(3) 0.0515(11) Uani 1 1 d . . .
H1 H 0.7837 0.2132 0.7817 0.062 Uiso 1 1 calc R . .
C2 C 0.9241(8) 0.1448(3) 0.8739(3) 0.0606(12) Uani 1 1 d . . .
H2 H 1.0674 0.1712 0.8900 0.073 Uiso 1 1 calc R . .
C3 C 0.8841(9) 0.0815(3) 0.9142(3) 0.0625(13) Uani 1 1 d . . .
H3 H 1.0013 0.0642 0.9569 0.075 Uiso 1 1 calc R . .
C4 C 0.6708(10) 0.0432(3) 0.8918(3) 0.0730(15) Uani 1 1 d . . .
H4 H 0.6423 0.0001 0.9194 0.088 Uiso 1 1 calc R . .
C5 C 0.4977(9) 0.0692(3) 0.8275(3) 0.0595(12) Uani 1 1 d . . .
H5 H 0.3526 0.0434 0.8128 0.071 Uiso 1 1 calc R . .
C6 C 0.5374(7) 0.1326(2) 0.7854(2) 0.0388(8) Uani 1 1 d . . .
C7 C 0.3557(7) 0.1618(2) 0.7169(2) 0.0358(8) Uani 1 1 d . . .
C8 C 0.1720(7) 0.1266(2) 0.6601(2) 0.0363(8) Uani 1 1 d . . .
C9 C 0.0596(7) 0.1796(2) 0.6081(2) 0.0366(8) Uani 1 1 d . . .
C10 C -0.1226(7) 0.1717(2) 0.5325(2) 0.0366(8) Uani 1 1 d . . .
C11 C -0.3357(7) 0.1326(2) 0.5362(3) 0.0458(9) Uani 1 1 d . . .
H11 H -0.3694 0.1148 0.5876 0.055 Uiso 1 1 calc R . .
C12 C -0.4990(7) 0.1195(2) 0.4644(3) 0.0483(10) Uani 1 1 d . . .
H12 H -0.6426 0.0934 0.4673 0.058 Uiso 1 1 calc R . .
C13 C -0.4466(7) 0.1454(2) 0.3890(2) 0.0408(9) Uani 1 1 d . . .
C14 C -0.2367(7) 0.1842(2) 0.3832(2) 0.0429(9) Uani 1 1 d . . .
H14 H -0.2037 0.2013 0.3316 0.052 Uiso 1 1 calc R . .
C15 C -0.0747(7) 0.1974(2) 0.4553(2) 0.0397(8) Uani 1 1 d . . .
H15 H 0.0679 0.2239 0.4521 0.048 Uiso 1 1 calc R . .
C16 C 0.1163(8) 0.3171(2) 0.6085(3) 0.0487(10) Uani 1 1 d . . .
C17 C 0.3100(10) 0.3720(2) 0.6360(3) 0.0633(13) Uani 1 1 d . . .
H17A H 0.2623 0.4185 0.6113 0.095 Uiso 1 1 calc R . .
H17B H 0.4617 0.3568 0.6184 0.095 Uiso 1 1 calc R . .
H17C H 0.3308 0.3762 0.6960 0.095 Uiso 1 1 calc R . .
Cl1 Cl -0.6464(2) 0.12765(7) 0.29769(7) 0.0624(3) Uani 1 1 d . . .
N1 N 0.1759(6) 0.24366(17) 0.63445(19) 0.0395(7) Uani 1 1 d . . .
N2 N 0.3573(6) 0.23283(17) 0.70065(19) 0.0415(7) Uani 1 1 d . . .
O1 O -0.0769(6) 0.32966(17) 0.5675(2) 0.0670(9) Uani 1 1 d . . .

loop_
_atom_site_aniso_label
_atom_site_aniso_U_11
_atom_site_aniso_U_22
_atom_site_aniso_U_33
_atom_site_aniso_U_23
_atom_site_aniso_U_13
_atom_site_aniso_U_12
I1 0.1007(3) 0.03707(17) 0.0704(2) 0.00332(14) -0.02721(19) -0.00815(16)
C1 0.057(3) 0.041(2) 0.053(3) 0.0043(19) -0.006(2) -0.0031(19)
C2 0.050(3) 0.057(3) 0.069(3) 0.002(2) -0.012(2) -0.004(2)
C3 0.062(3) 0.067(3) 0.053(3) 0.013(2) -0.011(2) 0.004(2)
C4 0.078(3) 0.066(3) 0.068(3) 0.032(3) -0.014(3) -0.011(3)
C5 0.059(3) 0.065(3) 0.050(3) 0.018(2) -0.008(2) -0.016(2)
C6 0.043(2) 0.041(2) 0.0316(19) -0.0017(16) 0.0012(16) 0.0038(16)
C7 0.043(2) 0.0346(19) 0.0298(18) -0.0014(15) 0.0055(16) 0.0029(16)
C8 0.041(2) 0.0363(19) 0.0319(19) 0.0000(15) 0.0049(15) 0.0026(16)
C9 0.039(2) 0.039(2) 0.0319(19) -0.0054(15) 0.0066(16) 0.0021(16)
C10 0.040(2) 0.0360(19) 0.0329(19) -0.0043(15) 0.0029(16) 0.0075(16)
C11 0.042(2) 0.059(3) 0.037(2) 0.0029(19) 0.0062(17) 0.0032(19)
C12 0.038(2) 0.053(2) 0.053(2) 0.000(2) 0.0032(18) -0.0020(18)
C13 0.042(2) 0.039(2) 0.038(2) -0.0010(16) -0.0048(16) 0.0087(16)
C14 0.053(2) 0.041(2) 0.033(2) 0.0060(16) 0.0020(17) 0.0072(18)
C15 0.043(2) 0.037(2) 0.039(2) 0.0014(16) 0.0055(17) 0.0027(16)
C16 0.062(3) 0.038(2) 0.043(2) -0.0019(18) -0.003(2) 0.0102(19)
C17 0.085(3) 0.038(2) 0.062(3) 0.005(2) -0.009(3) -0.003(2)
Cl1 0.0612(7) 0.0679(7) 0.0504(6) -0.0007(5) -0.0195(5) -0.0005(6)
N1 0.0484(18) 0.0326(16) 0.0349(16) -0.0024(13) -0.0028(14) 0.0046(14)
N2 0.0504(19) 0.0374(17) 0.0336(16) -0.0017(14) -0.0049(14) 0.0033(14)
O1 0.073(2) 0.0464(18) 0.073(2) -0.0029(16) -0.0189(18) 0.0171(16)

loop_
_atom_type_symbol
_atom_type_description
_atom_type_scat_dispersion_real
_atom_type_scat_dispersion_imag
_atom_type_scat_source
C C 0.0033 0.0016 'International Tables Vol C Tables 4.2.6.8 and 6.1.1.4'
H H 0.0000 0.0000 'International Tables Vol C Tables 4.2.6.8 and 6.1.1.4'
N N 0.0061 0.0033 'International Tables Vol C Tables 4.2.6.8 and 6.1.1.4'
O O 0.0106 0.0060 'International Tables Vol C Tables 4.2.6.8 and 6.1.1.4'
Cl Cl 0.1484 0.1585 'International Tables Vol C Tables 4.2.6.8 and 6.1.1.4'
I I -0.4742 1.8119 'International Tables Vol C Tables 4.2.6.8 and 6.1.1.4'

loop_
_geom_angle_atom_site_label_1
_geom_angle_atom_site_label_2
_geom_angle_atom_site_label_3
_geom_angle
_geom_angle_site_symmetry_1
_geom_angle_site_symmetry_3
_geom_angle_publ_flag
C6 C1 C2 120.7(4) . . ?
C6 C1 H1 119.7 . . ?
C2 C1 H1 119.7 . . ?
C3 C2 C1 120.5(4) . . ?
C3 C2 H2 119.8 . . ?
C1 C2 H2 119.8 . . ?
C2 C3 C4 119.9(4) . . ?
C2 C3 H3 120.0 . . ?
C4 C3 H3 120.0 . . ?
C3 C4 C5 119.6(5) . . ?
C3 C4 H4 120.2 . . ?
C5 C4 H4 120.2 . . ?
C6 C5 C4 121.0(4) . . ?
C6 C5 H5 119.5 . . ?
C4 C5 H5 119.5 . . ?
C5 C6 C1 118.2(4) . . ?
C5 C6 C7 122.2(4) . . ?
C1 C6 C7 119.5(4) . . ?
N2 C7 C8 110.0(3) . . ?
N2 C7 C6 118.5(3) . . ?
C8 C7 C6 131.5(3) . . ?
C9 C8 C7 107.0(3) . . ?
C9 C8 I1 123.9(3) . . ?
C7 C8 I1 128.6(3) . . ?
C8 C9 N1 105.4(3) . . ?
C8 C9 C10 129.2(3) . . ?
N1 C9 C10 124.9(3) . . ?
C11 C10 C15 118.9(3) . . ?
C11 C10 C9 119.9(3) . . ?
C15 C10 C9 120.9(3) . . ?
C12 C11 C10 120.7(4) . . ?
C12 C11 H11 119.7 . . ?
C10 C11 H11 119.7 . . ?
C13 C12 C11 119.2(4) . . ?
C13 C12 H12 120.4 . . ?
C11 C12 H12 120.4 . . ?
C12 C13 C14 121.5(4) . . ?
C12 C13 Cl1 119.8(3) . . ?
C14 C13 Cl1 118.7(3) . . ?
C13 C14 C15 119.1(4) . . ?
C13 C14 H14 120.5 . . ?
C15 C14 H14 120.5 . . ?
C14 C15 C10 120.7(4) . . ?
C14 C15 H15 119.7 . . ?
C10 C15 H15 119.7 . . ?
O1 C16 N1 119.5(4) . . ?
O1 C16 C17 125.5(4) . . ?
N1 C16 C17 115.0(4) . . ?
C16 C17 H17A 109.5 . . ?
C16 C17 H17B 109.5 . . ?
H17A C17 H17B 109.5 . . ?
C16 C17 H17C 109.5 . . ?
H17A C17 H17C 109.5 . . ?
H17B C17 H17C 109.5 . . ?
N2 N1 C9 112.0(3) . . ?
N2 N1 C16 118.4(3) . . ?
C9 N1 C16 129.3(3) . . ?
C7 N2 N1 105.7(3) . . ?

loop_
_geom_bond_atom_site_label_1
_geom_bond_atom_site_label_2
_geom_bond_distance
_geom_bond_site_symmetry_2
_geom_bond_publ_flag
I1 C8 2.057(4) . ?
C1 C6 1.381(6) . ?
C1 C2 1.382(6) . ?
C1 H1 0.9300 . ?
C2 C3 1.360(7) . ?
C2 H2 0.9300 . ?
C3 C4 1.372(7) . ?
C3 H3 0.9300 . ?
C4 C5 1.388(6) . ?
C4 H4 0.9300 . ?
C5 C6 1.377(6) . ?
C5 H5 0.9300 . ?
C6 C7 1.481(5) . ?
C7 N2 1.327(5) . ?
C7 C8 1.420(5) . ?
C8 C9 1.371(5) . ?
C9 N1 1.374(5) . ?
C9 C10 1.473(5) . ?
C10 C11 1.383(6) . ?
C10 C15 1.386(5) . ?
C11 C12 1.382(6) . ?
C11 H11 0.9300 . ?
C12 C13 1.371(6) . ?
C12 H12 0.9300 . ?
C13 C14 1.370(6) . ?
C13 Cl1 1.739(4) . ?
C14 C15 1.383(5) . ?
C14 H14 0.9300 . ?
C15 H15 0.9300 . ?
C16 O1 1.193(5) . ?
C16 N1 1.432(5) . ?
C16 C17 1.488(6) . ?
C17 H17A 0.9600 . ?
C17 H17B 0.9600 . ?
C17 H17C 0.9600 . ?
N1 N2 1.369(4) . ?

loop_
_cod_related_entry_id
_cod_related_entry_database
_cod_related_entry_code
1 ChemSpider 30658729
